data_4083430
loop_
_publ_author_name
'Au, Richard H. W.'
'Jennings, Michael C.'
'Puddephatt, Richard J.'

_publ_section_title
;
 Supramolecular Organoplatinum(IV) Chemistry: Sequential Introduction of
 Amide Hydrogen Bonding Groups
;
_journal_issue 13
_journal_name_full Organometallics
_journal_page_first 3754
_journal_paper_doi 10.1021/om900272w
_journal_volume 28
_journal_year 2009
_chemical_formula_moiety 'C30 H41.40 Br N3 O4 Pt'
_chemical_formula_sum 'C30 H41.4 Br N3 O4 Pt'
_chemical_formula_weight 783.06
_chemical_name_systematic
; 
 ? 
;
_space_group_IT_number 2
_symmetry_cell_setting triclinic
_symmetry_space_group_name_Hall '-P 1'
_symmetry_space_group_name_H-M 'P -1'
_atom_sites_solution_hydrogens geom
_atom_sites_solution_primary direct
_atom_sites_solution_secondary difmap
_audit_creation_method SHELXL-97
_cell_angle_alpha 81.087(6)
_cell_angle_beta 86.929(6)
_cell_angle_gamma 80.804(7)
_cell_formula_units_Z 2
_cell_length_a 11.0730(13)
_cell_length_b 12.0920(15)
_cell_length_c 12.3183(16)
_cell_measurement_reflns_used 40875
_cell_measurement_temperature 150(2)
_cell_measurement_theta_max 25.03
_cell_measurement_theta_min 2.04
_cell_volume 1607.8(3)
_computing_cell_refinement 'DENZO-SMN (Otwinowski & Minor, 1997)'
_computing_data_collection 'COLLECT (Nonius, 1997-2001)'
_computing_data_reduction DENZO-SMN
_computing_molecular_graphics 'SHELXTL/PC (Sheldrick, 2001)'
_computing_publication_material SHELXTL/PC
_computing_structure_refinement 'SHELXL-97 (Sheldrick, 1997)'
_computing_structure_solution 'SHELXS-97 (Sheldrick, 1997)'
_diffrn_ambient_temperature 150(2)
_diffrn_measured_fraction_theta_full 0.962
_diffrn_measured_fraction_theta_max 0.962
_diffrn_measurement_device_type 'Nonius Kappa-CCD'
_diffrn_measurement_method '\f scans, and \w scans with \k offsets'
_diffrn_radiation_monochromator graphite
_diffrn_radiation_source 'fine-focus sealed tube'
_diffrn_radiation_type MoK\a
_diffrn_radiation_wavelength 0.71073
_diffrn_reflns_av_R_equivalents 0.071
_diffrn_reflns_av_sigmaI/netI 0.0837
_diffrn_reflns_limit_h_max 13
_diffrn_reflns_limit_h_min -12
_diffrn_reflns_limit_k_max 14
_diffrn_reflns_limit_k_min -14
_diffrn_reflns_limit_l_max 14
_diffrn_reflns_limit_l_min -12
_diffrn_reflns_number 10626
_diffrn_reflns_theta_full 25.02
_diffrn_reflns_theta_max 25.02
_diffrn_reflns_theta_min 2.58
_diffrn_standards_number 0
_exptl_absorpt_coefficient_mu 5.642
_exptl_absorpt_correction_T_max 0.8718
_exptl_absorpt_correction_T_min 0.3633
_exptl_absorpt_correction_type multi-scan
_exptl_absorpt_process_details 'DENZO-SMN (Otwinowski & Minor, 1997)'
_exptl_crystal_colour colourless
_exptl_crystal_density_diffrn 1.618
_exptl_crystal_density_method 'not measured'
_exptl_crystal_description plate
_exptl_crystal_F_000 775
_exptl_crystal_size_max 0.22
_exptl_crystal_size_mid 0.20
_exptl_crystal_size_min 0.03
_refine_diff_density_max 2.921
_refine_diff_density_min -3.048
_refine_diff_density_rms 0.263
_refine_ls_extinction_method none
_refine_ls_goodness_of_fit_ref 1.067
_refine_ls_hydrogen_treatment constr
_refine_ls_matrix_type full
_refine_ls_number_parameters 377
_refine_ls_number_reflns 5457
_refine_ls_number_restraints 126
_refine_ls_restrained_S_all 1.059
_refine_ls_R_factor_all 0.0996
_refine_ls_R_factor_gt 0.0799
_refine_ls_shift/su_max 0.029
_refine_ls_shift/su_mean 0.000
_refine_ls_structure_factor_coef Fsqd
_refine_ls_weighting_details 'calc w=1/[\s^2^(Fo^2^)+(0.1155P)^2^+22.2321P] where P=(Fo^2^+2Fc^2^)/3'
_refine_ls_weighting_scheme calc
_refine_ls_wR_factor_gt 0.2023
_refine_ls_wR_factor_ref 0.2172
_reflns_number_gt 4476
_reflns_number_total 5457
_reflns_threshold_expression I>2\s(I)
_cod_data_source_file om900272w_si_001.cif
_cod_data_source_block complex_3
_cod_depositor_comments
;
The following automatic conversions were performed:

'_symmetry_cell_setting' value 'Triclinic' changed to 'triclinic'
according to
/usr/data/users/saulius/automatic-downloads/retrospective/ACS/lib/dictionaries/cif_core.dic
dictionary named 'cif_core.dic' version 2.4.2 from 2011-04-26.

Automatic conversion script
Id: cif_fix_values 2281 2013-09-26 08:29:07Z andrius 
;
_cod_original_formula_sum 'C30 H41.40 Br N3 O4 Pt'
_cod_database_code 4083430

loop_
_symmetry_equiv_pos_as_xyz
'x, y, z'
'-x, -y, -z'

loop_
_atom_site_label
_atom_site_type_symbol
_atom_site_fract_x
_atom_site_fract_y
_atom_site_fract_z
_atom_site_U_iso_or_equiv
_atom_site_adp_type
_atom_site_occupancy
_atom_site_symmetry_multiplicity
_atom_site_calc_flag
_atom_site_refinement_flags
_atom_site_disorder_assembly
_atom_site_disorder_group
Pt Pt -0.08709(5) 0.15718(4) 0.69052(4) 0.0347(2) Uani 1 1 d U . .
Br Br -0.26587(18) 0.15336(17) 0.82660(17) 0.0502(5) Uani 0.80 1 d PU A .
C1 C -0.1389(16) 0.3260(11) 0.6317(12) 0.047(3) Uani 1 1 d U A .
H1A H -0.1729 0.3336 0.5586 0.070 Uiso 1 1 calc R . .
H1B H -0.0675 0.3653 0.6269 0.070 Uiso 1 1 calc R . .
H1C H -0.2011 0.3595 0.6817 0.070 Uiso 1 1 calc R . .
C2 C -0.1901(15) 0.1248(12) 0.5682(12) 0.046(3) Uani 1 1 d U A .
H2A H -0.2763 0.1550 0.5811 0.069 Uiso 1 1 calc R . .
H2B H -0.1814 0.0429 0.5684 0.069 Uiso 1 1 calc R . .
H2C H -0.1617 0.1612 0.4968 0.069 Uiso 1 1 calc R . .
N11 N -0.0194(10) -0.0149(9) 0.7626(9) 0.034(2) Uani 1 1 d U A .
C12 C -0.0539(11) -0.1073(11) 0.7348(11) 0.031(2) Uani 1 1 d U . .
H12A H -0.1118 -0.0987 0.6787 0.037 Uiso 1 1 calc R A .
C13 C -0.0084(12) -0.2149(11) 0.7847(11) 0.033(3) Uani 1 1 d U A .
C14 C 0.0762(12) -0.2281(12) 0.8634(12) 0.039(3) Uani 1 1 d U . .
H14A H 0.1125 -0.3014 0.8963 0.047 Uiso 1 1 calc R A .
C15 C 0.1081(13) -0.1308(12) 0.8944(12) 0.040(3) Uani 1 1 d U A .
H15A H 0.1653 -0.1375 0.9507 0.048 Uiso 1 1 calc R . .
C16 C 0.0573(12) -0.0248(11) 0.8440(10) 0.032(2) Uani 1 1 d U . .
C17 C 0.0855(12) 0.0824(11) 0.8754(10) 0.032(2) Uani 1 1 d U A .
C18 C 0.1675(13) 0.0857(12) 0.9547(12) 0.039(3) Uani 1 1 d U . .
H18A H 0.2097 0.0168 0.9918 0.047 Uiso 1 1 calc R A .
C19 C 0.1892(13) 0.1876(12) 0.9812(12) 0.041(3) Uani 1 1 d U A .
H19A H 0.2478 0.1899 1.0340 0.049 Uiso 1 1 calc R . .
C20 C 0.1232(12) 0.2855(11) 0.9286(11) 0.035(3) Uani 1 1 d U . .
C21 C 0.0423(12) 0.2771(12) 0.8484(11) 0.033(3) Uani 1 1 d U A .
H21A H -0.0031 0.3443 0.8111 0.040 Uiso 1 1 calc R . .
N22 N 0.0271(10) 0.1785(9) 0.8229(9) 0.034(2) Uani 1 1 d U A .
C23 C -0.0516(13) -0.3186(11) 0.7558(12) 0.037(3) Uani 1 1 d U . .
O24 O -0.0105(10) -0.4134(8) 0.7940(8) 0.045(2) Uani 1 1 d U A .
O25 O -0.1420(9) -0.2894(8) 0.6854(8) 0.044(2) Uani 1 1 d DU A .
C26 C -0.1901(17) -0.3849(15) 0.6514(13) 0.059(5) Uani 1 1 d DU . .
H26A H -0.1500 -0.4561 0.6943 0.089 Uiso 1 1 calc R A .
H26B H -0.1672 -0.3878 0.5729 0.089 Uiso 1 1 calc R . .
C27 C -0.3242(17) -0.380(2) 0.665(2) 0.100 Uiso 1 1 d DU A .
H27A H -0.3481 -0.3784 0.7429 0.150 Uiso 1 1 calc R . .
H27B H -0.3481 -0.4472 0.6419 0.150 Uiso 1 1 calc R . .
H27C H -0.3652 -0.3117 0.6207 0.150 Uiso 1 1 calc R . .
N28 N 0.1339(10) 0.3949(10) 0.9490(9) 0.036(2) Uani 1 1 d U A .
H28A H 0.0844 0.4516 0.9136 0.044 Uiso 1 1 calc R . .
C29 C 0.2120(13) 0.4212(12) 1.0169(12) 0.037(3) Uani 1 1 d U . .
O30 O 0.2855(10) 0.3556(9) 1.0728(9) 0.049(3) Uani 1 1 d U A .
O31 O 0.1975(9) 0.5337(8) 1.0133(8) 0.043(2) Uani 1 1 d U A .
C32 C 0.2916(14) 0.5797(13) 1.0638(12) 0.049(4) Uani 1 1 d DU . .
H32A H 0.3353 0.5202 1.1185 0.058 Uiso 1 1 calc R A .
H32B H 0.2529 0.6430 1.1022 0.058 Uiso 1 1 calc R . .
C33 C 0.3803(14) 0.6210(14) 0.9771(14) 0.055(4) Uani 1 1 d DU A .
H33A H 0.4322 0.5560 0.9514 0.082 Uiso 1 1 calc R . .
H33B H 0.4316 0.6668 1.0077 0.082 Uiso 1 1 calc R . .
H33C H 0.3354 0.6672 0.9152 0.082 Uiso 1 1 calc R . .
C41 C 0.046(3) 0.147(4) 0.581(2) 0.054(5) Uani 0.80 1 d PU A 1
H41A H 0.0447 0.0770 0.5486 0.064 Uiso 0.80 1 calc PR A 1
H41B H 0.0266 0.2115 0.5211 0.064 Uiso 0.80 1 calc PR A 1
C42 C 0.1829(8) 0.1458(10) 0.6166(10) 0.042(3) Uani 0.80 1 d PGU A 1
C43 C 0.2579(11) 0.0431(8) 0.6470(10) 0.045(4) Uani 0.80 1 d PGU A 1
H43A H 0.2305 -0.0259 0.6402 0.054 Uiso 0.80 1 calc PR A 1
C44 C 0.3730(10) 0.0415(8) 0.6875(10) 0.046(3) Uani 0.80 1 d PGU A 1
C45 C 0.4132(8) 0.1425(10) 0.6976(9) 0.045(4) Uani 0.80 1 d PGU A 1
H45A H 0.4919 0.1414 0.7253 0.054 Uiso 0.80 1 calc PR A 1
C46 C 0.3382(10) 0.2452(8) 0.6671(10) 0.040(3) Uani 0.80 1 d PGU A 1
C47 C 0.2230(10) 0.2469(8) 0.6266(10) 0.045(4) Uani 0.80 1 d PGU A 1
H47A H 0.1718 0.3171 0.6058 0.054 Uiso 0.80 1 calc PR A 1
C48 C 0.4629(18) -0.0746(18) 0.722(2) 0.059(4) Uani 0.80 1 d PU A 1
C49 C 0.4071(18) -0.1804(19) 0.6956(17) 0.054(4) Uani 0.80 1 d PU A 1
H49A H 0.4666 -0.2494 0.7132 0.081 Uiso 0.80 1 calc PR A 1
H49B H 0.3883 -0.1696 0.6175 0.081 Uiso 0.80 1 calc PR A 1
H49C H 0.3320 -0.1875 0.7402 0.081 Uiso 0.80 1 calc PR A 1
C50 C 0.4783(19) -0.0896(15) 0.845(2) 0.060(5) Uani 0.80 1 d PU A 1
H50A H 0.3976 -0.0841 0.8823 0.091 Uiso 0.80 1 calc PR A 1
H50B H 0.5213 -0.0302 0.8629 0.091 Uiso 0.80 1 calc PR A 1
H50C H 0.5258 -0.1640 0.8694 0.091 Uiso 0.80 1 calc PR A 1
C51 C 0.5825(18) -0.0750(18) 0.644(3) 0.108(11) Uani 0.80 1 d PU A 1
H51A H 0.6029 0.0019 0.6275 0.161 Uiso 0.80 1 calc PR A 1
H51B H 0.5674 -0.1014 0.5752 0.161 Uiso 0.80 1 calc PR A 1
H51C H 0.6508 -0.1258 0.6810 0.161 Uiso 0.80 1 calc PR A 1
C52 C 0.3880(16) 0.3600(15) 0.6728(13) 0.038(3) Uani 0.80 1 d PU A 1
C53 C 0.2917(17) 0.4689(17) 0.6451(17) 0.052(5) Uani 0.80 1 d PU A 1
H53A H 0.3238 0.5343 0.6638 0.078 Uiso 0.80 1 calc PR A 1
H53B H 0.2157 0.4595 0.6877 0.078 Uiso 0.80 1 calc PR A 1
H53C H 0.2752 0.4811 0.5665 0.078 Uiso 0.80 1 calc PR A 1
C54 C 0.4990(16) 0.3588(14) 0.5895(15) 0.041(4) Uani 0.80 1 d PU A 1
H54A H 0.4706 0.3587 0.5155 0.062 Uiso 0.80 1 calc PR A 1
H54B H 0.5587 0.2906 0.6103 0.062 Uiso 0.80 1 calc PR A 1
H54C H 0.5375 0.4262 0.5903 0.062 Uiso 0.80 1 calc PR A 1
C55 C 0.4289(12) 0.3526(12) 0.7958(8) 0.035(4) Uani 0.80 1 d PU A 1
H55A H 0.4635 0.2743 0.8238 0.052 Uiso 0.80 1 calc PR A 1
H55B H 0.3578 0.3772 0.8418 0.052 Uiso 0.80 1 calc PR A 1
H55C H 0.4908 0.4019 0.7975 0.052 Uiso 0.80 1 calc PR A 1
Br41 Br 0.0741(11) 0.1596(11) 0.5616(8) 0.056(3) Uani 0.20 1 d PRU A 2

loop_
_atom_site_aniso_label
_atom_site_aniso_U_11
_atom_site_aniso_U_22
_atom_site_aniso_U_33
_atom_site_aniso_U_23
_atom_site_aniso_U_13
_atom_site_aniso_U_12
Pt 0.0438(4) 0.0300(3) 0.0310(3) -0.0065(2) -0.0083(2) -0.0038(2)
Br 0.0485(11) 0.0501(11) 0.0523(12) -0.0118(9) -0.0067(8) -0.0025(9)
C1 0.074(10) 0.028(5) 0.040(8) -0.005(5) -0.021(6) -0.009(5)
C2 0.067(8) 0.032(7) 0.042(6) -0.004(6) -0.017(6) -0.013(7)
N11 0.032(6) 0.033(4) 0.039(6) -0.009(4) -0.004(4) -0.005(4)
C12 0.025(6) 0.034(5) 0.035(7) -0.008(5) -0.005(5) -0.005(5)
C13 0.037(7) 0.032(5) 0.030(7) -0.002(5) 0.000(5) -0.005(5)
C14 0.036(7) 0.033(6) 0.047(8) -0.010(6) -0.007(5) 0.003(5)
C15 0.047(8) 0.038(6) 0.037(7) -0.011(5) -0.005(5) -0.005(6)
C16 0.040(7) 0.036(5) 0.023(6) -0.009(5) 0.002(4) -0.007(5)
C17 0.035(7) 0.035(5) 0.025(6) -0.005(5) 0.001(4) -0.008(5)
C18 0.039(8) 0.032(6) 0.048(8) -0.002(6) -0.009(5) -0.008(6)
C19 0.039(8) 0.040(6) 0.043(8) -0.009(6) -0.012(6) 0.002(6)
C20 0.041(7) 0.034(5) 0.030(7) -0.010(5) -0.008(5) -0.002(5)
C21 0.031(7) 0.039(6) 0.033(7) -0.006(5) -0.003(5) -0.011(5)
N22 0.036(5) 0.037(5) 0.031(5) -0.001(4) -0.006(4) -0.015(5)
C23 0.040(7) 0.029(5) 0.042(8) -0.009(5) -0.003(5) 0.002(5)
O24 0.064(7) 0.031(4) 0.040(6) -0.006(4) -0.007(5) -0.003(4)
O25 0.056(6) 0.034(5) 0.044(6) -0.008(4) -0.013(4) -0.005(4)
C26 0.095(13) 0.054(10) 0.039(9) -0.014(7) -0.016(8) -0.028(9)
N28 0.034(6) 0.035(5) 0.043(7) -0.007(5) -0.007(4) -0.009(5)
C29 0.036(7) 0.038(6) 0.041(8) -0.013(6) -0.001(5) -0.011(5)
O30 0.059(7) 0.040(5) 0.051(6) -0.013(5) -0.017(5) -0.006(5)
O31 0.050(6) 0.035(4) 0.048(6) -0.011(4) -0.013(5) -0.006(4)
C32 0.059(9) 0.043(8) 0.049(9) -0.010(7) -0.018(6) -0.014(7)
C33 0.037(8) 0.054(10) 0.074(11) -0.013(8) -0.010(7) -0.003(7)
C41 0.056(7) 0.077(14) 0.028(8) -0.010(8) -0.009(6) -0.005(7)
C42 0.037(6) 0.053(8) 0.035(9) -0.010(7) 0.017(6) -0.011(6)
C43 0.057(9) 0.046(8) 0.033(9) -0.004(8) 0.001(7) -0.017(6)
C44 0.040(7) 0.057(7) 0.031(9) 0.007(7) 0.015(6) 0.005(6)
C45 0.035(8) 0.056(7) 0.040(10) -0.006(8) 0.003(7) -0.002(6)
C46 0.043(8) 0.051(6) 0.031(9) -0.018(7) 0.009(6) -0.014(6)
C47 0.053(9) 0.045(8) 0.035(9) -0.004(8) -0.007(8) 0.003(7)
C48 0.037(9) 0.049(8) 0.086(11) 0.006(10) 0.011(8) -0.009(7)
C49 0.039(10) 0.069(9) 0.052(11) -0.010(9) 0.003(8) -0.005(8)
C50 0.054(11) 0.021(8) 0.110(11) 0.008(8) -0.063(10) -0.013(8)
C51 0.025(9) 0.041(12) 0.22(2) 0.065(16) 0.039(13) 0.017(7)
C52 0.039(8) 0.046(7) 0.027(7) -0.010(7) 0.004(6) 0.000(6)
C53 0.037(9) 0.054(8) 0.053(11) 0.012(9) -0.005(8) 0.011(8)
C54 0.039(9) 0.029(8) 0.046(9) 0.012(7) 0.020(7) 0.000(6)
C55 0.020(7) 0.050(10) 0.036(7) -0.020(7) -0.008(6) 0.005(7)
Br41 0.082(7) 0.047(5) 0.039(5) -0.006(4) 0.013(4) -0.017(5)

loop_
_atom_type_symbol
_atom_type_description
_atom_type_scat_dispersion_real
_atom_type_scat_dispersion_imag
_atom_type_scat_source
C C 0.0033 0.0016 'International Tables Vol C Tables 4.2.6.8 and 6.1.1.4'
H H 0.0000 0.0000 'International Tables Vol C Tables 4.2.6.8 and 6.1.1.4'
N N 0.0061 0.0033 'International Tables Vol C Tables 4.2.6.8 and 6.1.1.4'
O O 0.0106 0.0060 'International Tables Vol C Tables 4.2.6.8 and 6.1.1.4'
Br Br -0.2901 2.4595 'International Tables Vol C Tables 4.2.6.8 and 6.1.1.4'
Pt Pt -1.7033 8.3905 'International Tables Vol C Tables 4.2.6.8 and 6.1.1.4'

loop_
_geom_angle_atom_site_label_1
_geom_angle_atom_site_label_2
_geom_angle_atom_site_label_3
_geom_angle
C41 Pt C2 84.1(10)
C41 Pt C1 90.8(13)
C2 Pt C1 86.4(6)
C41 Pt N11 88.8(12)
C2 Pt N11 99.4(5)
C1 Pt N11 174.1(5)
C41 Pt N22 95.3(9)
C2 Pt N22 175.9(5)
C1 Pt N22 97.7(5)
N11 Pt N22 76.5(4)
C41 Pt Br41 4.7(14)
C2 Pt Br41 86.8(6)
C1 Pt Br41 87.1(6)
N11 Pt Br41 92.1(4)
N22 Pt Br41 92.8(4)
C41 Pt Br 174.2(11)
C2 Pt Br 91.7(5)
C1 Pt Br 92.8(5)
N11 Pt Br 88.1(3)
N22 Pt Br 88.7(3)
Br41 Pt Br 178.4(3)
Pt C1 H1A 109.5
Pt C1 H1B 109.5
H1A C1 H1B 109.5
Pt C1 H1C 109.5
H1A C1 H1C 109.5
H1B C1 H1C 109.5
Pt C2 H2A 109.5
Pt C2 H2B 109.5
H2A C2 H2B 109.5
Pt C2 H2C 109.5
H2A C2 H2C 109.5
H2B C2 H2C 109.5
C16 N11 C12 119.8(12)
C16 N11 Pt 115.1(9)
C12 N11 Pt 124.9(9)
N11 C12 C13 122.2(12)
N11 C12 H12A 118.9
C13 C12 H12A 118.9
C14 C13 C12 119.3(13)
C14 C13 C23 118.9(12)
C12 C13 C23 121.8(12)
C13 C14 C15 117.8(13)
C13 C14 H14A 121.1
C15 C14 H14A 121.1
C16 C15 C14 120.6(13)
C16 C15 H15A 119.7
C14 C15 H15A 119.7
N11 C16 C15 120.0(12)
N11 C16 C17 116.9(12)
C15 C16 C17 123.1(12)
N22 C17 C18 119.6(12)
N22 C17 C16 116.9(11)
C18 C17 C16 123.5(12)
C17 C18 C19 121.0(13)
C17 C18 H18A 119.5
C19 C18 H18A 119.5
C20 C19 C18 117.8(13)
C20 C19 H19A 121.1
C18 C19 H19A 121.1
C19 C20 C21 118.6(12)
C19 C20 N28 124.0(12)
C21 C20 N28 117.4(12)
N22 C21 C20 121.8(13)
N22 C21 H21A 119.1
C20 C21 H21A 119.1
C21 N22 C17 121.1(11)
C21 N22 Pt 124.5(9)
C17 N22 Pt 114.4(8)
O24 C23 O25 125.7(13)
O24 C23 C13 123.6(13)
O25 C23 C13 110.7(11)
C23 O25 C26 114.9(11)
O25 C26 C27 114.9(15)
O25 C26 H26A 108.5
C27 C26 H26A 108.6
O25 C26 H26B 108.5
C27 C26 H26B 108.5
H26A C26 H26B 107.5
C26 C27 H27A 109.4
C26 C27 H27B 109.5
H27A C27 H27B 109.5
C26 C27 H27C 109.5
H27A C27 H27C 109.5
H27B C27 H27C 109.5
C29 N28 C20 126.5(12)
C29 N28 H28A 116.7
C20 N28 H28A 116.7
O30 C29 O31 124.0(13)
O30 C29 N28 126.5(13)
O31 C29 N28 109.6(12)
C29 O31 C32 117.1(11)
O31 C32 C33 109.7(12)
O31 C32 H32A 109.7
C33 C32 H32A 109.7
O31 C32 H32B 109.7
C33 C32 H32B 109.7
H32A C32 H32B 108.2
C32 C33 H33A 109.5
C32 C33 H33B 109.5
H33A C33 H33B 109.5
C32 C33 H33C 109.5
H33A C33 H33C 109.5
H33B C33 H33C 109.5
C42 C41 Pt 119.3(16)
C42 C41 H41A 107.5
Pt C41 H41A 107.5
C42 C41 H41B 107.5
Pt C41 H41B 107.5
H41A C41 H41B 107.0
C43 C42 C47 120.0
C43 C42 C41 119.7(17)
C47 C42 C41 120.0(17)
C42 C43 C44 120.0
C42 C43 H43A 120.0
C44 C43 H43A 120.0
C45 C44 C43 120.0
C45 C44 C48 118.4(11)
C43 C44 C48 121.6(11)
C46 C45 C44 120.0
C46 C45 H45A 120.0
C44 C45 H45A 120.0
C45 C46 C47 120.0
C45 C46 C52 119.4(10)
C47 C46 C52 120.5(10)
C46 C47 C42 120.0
C46 C47 H47A 120.0
C42 C47 H47A 120.0
C50 C48 C49 107.4(16)
C50 C48 C51 118(2)
C49 C48 C51 103.2(19)
C50 C48 C44 107.7(17)
C49 C48 C44 111.7(16)
C51 C48 C44 108.6(15)
C54 C52 C53 111.5(14)
C54 C52 C46 104.3(12)
C53 C52 C46 114.4(14)
C54 C52 C55 112.0(14)
C53 C52 C55 108.5(14)
C46 C52 C55 106.0(12)

loop_
_geom_bond_atom_site_label_1
_geom_bond_atom_site_label_2
_geom_bond_distance
Pt C41 1.95(3)
Pt C2 2.058(14)
Pt C1 2.058(14)
Pt N11 2.163(11)
Pt N22 2.186(10)
Pt Br41 2.325(10)
Pt Br 2.526(2)
C1 H1A 0.9800
C1 H1B 0.9800
C1 H1C 0.9800
C2 H2A 0.9800
C2 H2B 0.9800
C2 H2C 0.9800
N11 C16 1.327(17)
N11 C12 1.335(16)
C12 C13 1.378(18)
C12 H12A 0.9500
C13 C14 1.358(19)
C13 C23 1.509(19)
C14 C15 1.394(19)
C14 H14A 0.9500
C15 C16 1.380(19)
C15 H15A 0.9500
C16 C17 1.492(18)
C17 N22 1.326(17)
C17 C18 1.378(19)
C18 C19 1.382(19)
C18 H18A 0.9500
C19 C20 1.375(19)
C19 H19A 0.9500
C20 C21 1.394(18)
C20 N28 1.409(17)
C21 N22 1.316(17)
C21 H21A 0.9500
C23 O24 1.196(16)
C23 O25 1.328(17)
O25 C26 1.472(17)
C26 C27 1.48(2)
C26 H26A 0.9900
C26 H26B 0.9900
C27 H27A 0.9800
C27 H27B 0.9800
C27 H27C 0.9800
N28 C29 1.341(18)
N28 H28A 0.8800
C29 O30 1.203(17)
C29 O31 1.338(17)
O31 C32 1.464(17)
C32 C33 1.495(19)
C32 H32A 0.9900
C32 H32B 0.9900
C33 H33A 0.9800
C33 H33B 0.9800
C33 H33C 0.9800
C41 C42 1.60(3)
C41 H41A 0.9900
C41 H41B 0.9900
C42 C43 1.3900
C42 C47 1.3900
C43 C44 1.3900
C43 H43A 0.9500
C44 C45 1.3900
C44 C48 1.60(2)
C45 C46 1.3900
C45 H45A 0.9500
C46 C47 1.3900
C46 C52 1.59(2)
C47 H47A 0.9500
C48 C50 1.52(3)
C48 C49 1.59(3)
C48 C51 1.59(3)
C49 H49A 0.9800
C49 H49B 0.9800
C49 H49C 0.9800
C50 H50A 0.9800
C50 H50B 0.9800
C50 H50C 0.9800
C51 H51A 0.9800
C51 H51B 0.9800
C51 H51C 0.9800
C52 C54 1.56(2)
C52 C53 1.56(2)
C52 C55 1.590(19)
C53 H53A 0.9800
C53 H53B 0.9800
C53 H53C 0.9800
C54 H54A 0.9800
C54 H54B 0.9800
C54 H54C 0.9800
C55 H55A 0.9800
C55 H55B 0.9800
C55 H55C 0.9800

loop_
_geom_hbond_atom_site_label_D
_geom_hbond_atom_site_label_H
_geom_hbond_atom_site_label_A
_geom_hbond_distance_DH
_geom_hbond_distance_HA
_geom_hbond_distance_DA
_geom_hbond_angle_DHA
_geom_hbond_site_symmetry_A
N28 H28A O24 0.88 2.19 3.058(15) 167.0 1_565

loop_
_geom_torsion_atom_site_label_1
_geom_torsion_atom_site_label_2
_geom_torsion_atom_site_label_3
_geom_torsion_atom_site_label_4
_geom_torsion
C41 Pt N11 C16 93.3(13)
C2 Pt N11 C16 177.1(10)
C1 Pt N11 C16 7(6)
N22 Pt N11 C16 -2.4(9)
Br41 Pt N11 C16 90.1(9)
Br Pt N11 C16 -91.5(9)
C41 Pt N11 C12 -90.1(14)
C2 Pt N11 C12 -6.3(12)
C1 Pt N11 C12 -176(5)
N22 Pt N11 C12 174.2(11)
Br41 Pt N11 C12 -93.4(10)
Br Pt N11 C12 85.0(10)
C16 N11 C12 C13 -2.9(19)
Pt N11 C12 C13 -179.3(9)
N11 C12 C13 C14 -1(2)
N11 C12 C13 C23 177.6(12)
C12 C13 C14 C15 3(2)
C23 C13 C14 C15 -175.4(12)
C13 C14 C15 C16 -2(2)
C12 N11 C16 C15 4.7(19)
Pt N11 C16 C15 -178.6(10)
C12 N11 C16 C17 -176.2(11)
Pt N11 C16 C17 0.5(14)
C14 C15 C16 N11 -2(2)
C14 C15 C16 C17 178.5(12)
N11 C16 C17 N22 3.1(17)
C15 C16 C17 N22 -177.7(13)
N11 C16 C17 C18 -177.0(13)
C15 C16 C17 C18 2(2)
N22 C17 C18 C19 1(2)
C16 C17 C18 C19 -179.4(13)
C17 C18 C19 C20 2(2)
C18 C19 C20 C21 -3(2)
C18 C19 C20 N28 178.6(13)
C19 C20 C21 N22 1(2)
N28 C20 C21 N22 179.3(12)
C20 C21 N22 C17 2(2)
C20 C21 N22 Pt -175.3(10)
C18 C17 N22 C21 -2.8(19)
C16 C17 N22 C21 177.1(11)
C18 C17 N22 Pt 175.0(10)
C16 C17 N22 Pt -5.1(14)
C41 Pt N22 C21 94.3(16)
C2 Pt N22 C21 175(7)
C1 Pt N22 C21 2.8(12)
N11 Pt N22 C21 -178.2(11)
Br41 Pt N22 C21 90.3(11)
Br Pt N22 C21 -89.9(10)
C41 Pt N22 C17 -83.4(15)
C2 Pt N22 C17 -3(8)
C1 Pt N22 C17 -175.0(10)
N11 Pt N22 C17 4.1(9)
Br41 Pt N22 C17 -87.5(9)
Br Pt N22 C17 92.4(9)
C14 C13 C23 O24 -4(2)
C12 C13 C23 O24 176.8(14)
C14 C13 C23 O25 174.1(13)
C12 C13 C23 O25 -4.8(18)
O24 C23 O25 C26 -2(2)
C13 C23 O25 C26 179.6(12)
C23 O25 C26 C27 127.2(17)
C19 C20 N28 C29 3(2)
C21 C20 N28 C29 -175.2(13)
C20 N28 C29 O30 -1(2)
C20 N28 C29 O31 178.7(12)
O30 C29 O31 C32 12(2)
N28 C29 O31 C32 -167.4(12)
C29 O31 C32 C33 98.2(15)
C2 Pt C41 C42 -171(3)
C1 Pt C41 C42 103(3)
N11 Pt C41 C42 -71(2)
N22 Pt C41 C42 5(3)
Br41 Pt C41 C42 64(13)
Br Pt C41 C42 -129(8)
Pt C41 C42 C43 94(2)
Pt C41 C42 C47 -81(2)
C47 C42 C43 C44 0.0
C41 C42 C43 C44 -174.3(14)
C42 C43 C44 C45 0.0
C42 C43 C44 C48 -179.0(13)
C43 C44 C45 C46 0.0
C48 C44 C45 C46 179.0(13)
C44 C45 C46 C47 0.0
C44 C45 C46 C52 -176.6(11)
C45 C46 C47 C42 0.0
C52 C46 C47 C42 176.6(11)
C43 C42 C47 C46 0.0
C41 C42 C47 C46 174.2(14)
C45 C44 C48 C50 67.1(15)
C43 C44 C48 C50 -114.0(15)
C45 C44 C48 C49 -175.3(12)
C43 C44 C48 C49 4(2)
C45 C44 C48 C51 -62(2)
C43 C44 C48 C51 116.9(19)
C45 C46 C52 C54 62.4(14)
C47 C46 C52 C54 -114.2(12)
C45 C46 C52 C53 -175.6(11)
C47 C46 C52 C53 7.8(17)
C45 C46 C52 C55 -56.0(13)
C47 C46 C52 C55 127.4(10)
